data_2236670
loop_
_publ_author_name
'Elder, Philip J. W.'
'Vargas-Baca, Ignacio'

_publ_section_title
;
 2,2'-Diiodoazobenzene
;
_journal_coeditor_code TK5154
_journal_issue 11
_journal_name_full 'Acta Crystallographica Section E'
_journal_page_first o3127
_journal_paper_doi 10.1107/S1600536812040718
_journal_volume 68
_journal_year 2012
_chemical_formula_iupac 'C12 H8 I2 N2'
_chemical_formula_moiety 'C12 H8 I2 N2'
_chemical_formula_sum 'C12 H8 I2 N2'
_chemical_formula_weight 433.877
_chemical_name_common 2,2'-Diiodoazobenzene
_chemical_name_systematic
;
(<i>E</i>)-bis(2-iodophenyl)diazene
;
_space_group_IT_number 14
_symmetry_cell_setting monoclinic
_symmetry_space_group_name_Hall '-P 2ybc'
_symmetry_space_group_name_H-M 'P 1 21/c 1'
_atom_sites_solution_hydrogens geom
_atom_sites_solution_primary direct
_atom_sites_solution_secondary difmap
_audit_creation_method SHELXL-97
_cell_angle_alpha 90.00
_cell_angle_beta 98.5320(10)
_cell_angle_gamma 90.00
_cell_formula_units_Z 4
_cell_length_a 4.6306(3)
_cell_length_b 18.1105(12)
_cell_length_c 15.3748(10)
_cell_measurement_reflns_used 4767
_cell_measurement_temperature 296(2)
_cell_measurement_theta_max 24.60
_cell_measurement_theta_min 2.62
_cell_volume 1275.10(14)
_computing_cell_refinement 'SMART (Bruker, 2000)'
_computing_data_collection 'SMART (Bruker, 2000)'
_computing_data_reduction 'SAINT (Bruker, 2000)'
_computing_molecular_graphics 'MERCURY (Macrae <i>et al.</i>, 2006)'
_computing_publication_material 'SHELXTL (Sheldrick, 2008)'
_computing_structure_refinement 'SHELXL97 (Sheldrick, 2008)'
_computing_structure_solution 'SHELXTL (Sheldrick, 2008)'
_diffrn_ambient_temperature 296(2)
_diffrn_measured_fraction_theta_full 0.999
_diffrn_measured_fraction_theta_max 0.999
_diffrn_measurement_device_type 'Bruker SMART CCD area-detector'
_diffrn_measurement_method '\f and \w scans'
_diffrn_radiation_monochromator graphite
_diffrn_radiation_source 'fine-focus sealed tube'
_diffrn_radiation_type MoK\a
_diffrn_radiation_wavelength 0.71073
_diffrn_reflns_av_R_equivalents 0.0269
_diffrn_reflns_av_sigmaI/netI 0.0196
_diffrn_reflns_limit_h_max 6
_diffrn_reflns_limit_h_min -4
_diffrn_reflns_limit_k_max 22
_diffrn_reflns_limit_k_min -24
_diffrn_reflns_limit_l_max 18
_diffrn_reflns_limit_l_min -20
_diffrn_reflns_number 16726
_diffrn_reflns_theta_full 28.35
_diffrn_reflns_theta_max 28.35
_diffrn_reflns_theta_min 2.25
_exptl_absorpt_coefficient_mu 4.907
_exptl_absorpt_correction_T_max 0.8732
_exptl_absorpt_correction_T_min 0.3222
_exptl_absorpt_correction_type analytical
_exptl_absorpt_process_details '(SADABS; Sheldrick, 1996)'
_exptl_crystal_colour orange
_exptl_crystal_density_diffrn 2.261
_exptl_crystal_density_method 'not measured'
_exptl_crystal_description rod
_exptl_crystal_F_000 800
_exptl_crystal_size_max 0.628
_exptl_crystal_size_mid 0.094
_exptl_crystal_size_min 0.038
_refine_diff_density_max 0.556
_refine_diff_density_min -0.557
_refine_ls_extinction_method none
_refine_ls_goodness_of_fit_ref 1.025
_refine_ls_hydrogen_treatment constr
_refine_ls_matrix_type full
_refine_ls_number_parameters 145
_refine_ls_number_reflns 3186
_refine_ls_number_restraints 0
_refine_ls_restrained_S_all 1.025
_refine_ls_R_factor_all 0.0398
_refine_ls_R_factor_gt 0.0272
_refine_ls_shift/su_max 0.001
_refine_ls_shift/su_mean 0.000
_refine_ls_structure_factor_coef Fsqd
_refine_ls_weighting_details 'calc w=1/[\s^2^(Fo^2^)+(0.0243P)^2^+0.9205P] where P=(Fo^2^+2Fc^2^)/3'
_refine_ls_weighting_scheme calc
_refine_ls_wR_factor_gt 0.0546
_refine_ls_wR_factor_ref 0.0594
_reflns_number_gt 2536
_reflns_number_total 3186
_reflns_threshold_expression I>2\s(I)
_cod_data_source_file tk5154.cif
_cod_data_source_block I
_cod_original_sg_symbol_Hall '-P 2ybc '
_cod_original_sg_symbol_H-M 'P 21/c  '
_cod_database_code 2236670
_cod_database_fobs_code 2236670

loop_
_symmetry_equiv_pos_as_xyz
'x, y, z'
'-x, y+1/2, -z+1/2'
'-x, -y, -z'
'x, -y-1/2, z-1/2'

loop_
_atom_site_type_symbol
_atom_site_label
_atom_site_fract_x
_atom_site_fract_y
_atom_site_fract_z
_atom_site_U_iso_or_equiv
_atom_site_adp_type
_atom_site_calc_flag
_atom_site_refinement_flags
_atom_site_occupancy
_atom_site_symmetry_multiplicity
C C1 1.0033(6) 0.62044(15) 0.74337(19) 0.0362(6) Uani d . 1 1
C C2 1.1608(6) 0.67355(16) 0.7950(2) 0.0391(6) Uani d . 1 1
C C3 1.3471(7) 0.72094(17) 0.7587(2) 0.0469(7) Uani d . 1 1
C C4 1.3732(7) 0.71515(18) 0.6711(2) 0.0511(8) Uani d . 1 1
C C5 1.2147(7) 0.66291(18) 0.6191(2) 0.0447(7) Uani d . 1 1
C C6 1.0330(7) 0.61521(17) 0.6548(2) 0.0440(7) Uani d . 1 1
I I1 1.12360(6) 0.685129(15) 0.927841(16) 0.06511(10) Uani d . 1 1
H H1 1.4537 0.7564 0.7936 0.056 Uiso calc R 1 1
H H2 1.4983 0.7466 0.6468 0.061 Uiso calc R 1 1
H H3 1.2306 0.6599 0.5596 0.054 Uiso calc R 1 1
H H4 0.9297 0.5794 0.6196 0.053 Uiso calc R 1 1
N N1 0.8151(5) 0.57362(13) 0.78379(16) 0.0409(6) Uani d . 1 1
N N2 0.6804(5) 0.52810(14) 0.73326(16) 0.0400(5) Uani d . 1 1
C C7 0.4922(6) 0.48055(16) 0.77216(18) 0.0366(6) Uani d . 1 1
C C8 0.3371(6) 0.42818(16) 0.71848(19) 0.0380(6) Uani d . 1 1
C C9 0.1496(6) 0.37976(17) 0.7525(2) 0.0451(7) Uani d . 1 1
C C10 0.1187(7) 0.38397(18) 0.8396(2) 0.0511(8) Uani d . 1 1
C C11 0.2731(7) 0.43536(19) 0.8935(2) 0.0494(8) Uani d . 1 1
C C12 0.4562(7) 0.48416(18) 0.8602(2) 0.0480(8) Uani d . 1 1
I I2 0.37973(5) 0.421268(15) 0.585578(15) 0.06002(9) Uani d . 1 1
H H5 0.0457 0.3447 0.7163 0.054 Uiso calc R 1 1
H H6 -0.0076 0.3518 0.8624 0.061 Uiso calc R 1 1
H H7 0.2537 0.4371 0.9528 0.059 Uiso calc R 1 1
H H8 0.5561 0.5196 0.8967 0.058 Uiso calc R 1 1

loop_
_atom_site_aniso_label
_atom_site_aniso_U_11
_atom_site_aniso_U_22
_atom_site_aniso_U_33
_atom_site_aniso_U_12
_atom_site_aniso_U_13
_atom_site_aniso_U_23
C1 0.0328(14) 0.0323(15) 0.0429(16) 0.0017(12) 0.0041(12) 0.0035(12)
C2 0.0373(15) 0.0366(16) 0.0435(16) 0.0024(12) 0.0062(12) -0.0016(12)
C3 0.0422(17) 0.0358(17) 0.063(2) -0.0028(13) 0.0096(15) 0.0017(14)
C4 0.0454(18) 0.0444(19) 0.067(2) 0.0018(15) 0.0191(16) 0.0139(16)
C5 0.0493(18) 0.0481(18) 0.0387(16) 0.0036(14) 0.0138(14) 0.0088(13)
C6 0.0478(17) 0.0414(18) 0.0429(17) -0.0018(14) 0.0063(14) -0.0012(13)
I1 0.07890(19) 0.07058(18) 0.04761(14) -0.02011(13) 0.01516(12) -0.01476(11)
N1 0.0414(13) 0.0395(14) 0.0417(14) -0.0054(11) 0.0055(11) 0.0003(11)
N2 0.0386(13) 0.0388(14) 0.0420(13) -0.0048(11) 0.0040(11) 0.0009(11)
C7 0.0339(14) 0.0373(16) 0.0384(15) 0.0009(12) 0.0045(12) 0.0029(12)
C8 0.0377(15) 0.0369(16) 0.0393(15) 0.0032(12) 0.0051(12) 0.0028(12)
C9 0.0412(16) 0.0395(17) 0.0541(19) -0.0053(13) 0.0050(14) -0.0001(14)
C10 0.0509(19) 0.049(2) 0.056(2) -0.0044(15) 0.0161(16) 0.0109(16)
C11 0.059(2) 0.055(2) 0.0338(15) -0.0093(16) 0.0077(14) 0.0050(14)
C12 0.0529(19) 0.0504(19) 0.0393(16) -0.0092(15) 0.0030(14) -0.0020(14)
I2 0.07077(17) 0.06949(17) 0.04103(13) -0.01261(12) 0.01232(11) -0.01094(10)

loop_
_atom_type_symbol
_atom_type_description
_atom_type_scat_dispersion_real
_atom_type_scat_dispersion_imag
_atom_type_scat_source
C C 0.0033 0.0016 'International Tables Vol C Tables 4.2.6.8 and 6.1.1.4'
H H 0.0000 0.0000 'International Tables Vol C Tables 4.2.6.8 and 6.1.1.4'
N N 0.0061 0.0033 'International Tables Vol C Tables 4.2.6.8 and 6.1.1.4'
I I -0.4742 1.8119 'International Tables Vol C Tables 4.2.6.8 and 6.1.1.4'

loop_
_geom_angle_atom_site_label_1
_geom_angle_atom_site_label_2
_geom_angle_atom_site_label_3
_geom_angle
C1 C2 C3 120.3(3)
C2 C3 C4 119.7(3)
C3 C4 C5 120.3(3)
C4 C5 C6 120.3(3)
C5 C6 C1 120.1(3)
C6 C1 C2 119.2(3)
C1 C2 I1 121.2(2)
C3 C2 I1 118.5(2)
C2 C3 H1 120.1
C4 C3 H1 120.1
C3 C4 H2 119.9
C5 C4 H2 119.9
C4 C5 H3 119.8
C6 C5 H3 119.8
C5 C6 H4 119.9
C1 C6 H4 119.9
C6 C1 N1 122.8(3)
C2 C1 N1 117.9(3)
C1 N1 N2 114.0(2)
N1 N2 C7 115.1(2)
C7 C8 C9 120.3(3)
C8 C9 C10 119.6(3)
C9 C10 C11 120.4(3)
C10 C11 C12 120.4(3)
C11 C12 C7 120.1(3)
C12 C7 N2 123.5(3)
C8 C7 C12 119.1(3)
C8 C7 N2 117.4(2)
C7 C8 I2 120.6(2)
C9 C8 I2 119.1(2)
C8 C9 H5 120.2
C10 C9 H5 120.2
C9 C10 H6 119.8
C11 C10 H6 119.8
C10 C11 H7 119.8
C12 C11 H7 119.8
C11 C12 H8 119.9
C7 C12 H8 119.9

loop_
_geom_bond_atom_site_label_1
_geom_bond_atom_site_label_2
_geom_bond_distance
C1 C2 1.384(4)
C2 C3 1.391(4)
C3 C4 1.374(5)
C4 C5 1.378(5)
C5 C6 1.375(4)
C6 C1 1.393(4)
C2 I1 2.085(3)
C3 H1 0.9300
C4 H2 0.9300
C5 H3 0.9300
C6 H4 0.9300
C1 N1 1.423(3)
N1 N2 1.236(3)
N2 C7 1.419(3)
C7 C8 1.386(4)
C8 C9 1.390(4)
C9 C10 1.370(4)
C10 C11 1.374(5)
C11 C12 1.374(4)
C12 C7 1.390(4)
C8 I2 2.086(3)
C9 H5 0.9300
C10 H6 0.9300
C11 H7 0.9300
C12 H8 0.9300

loop_
_cod_related_entry_id
_cod_related_entry_database
_cod_related_entry_code
1 ChemSpider 3689518
